data_2015438
loop_
_publ_author_name
'Villiers, Claude'
'Thu\'ery, Pierre'
'Ephritikhine, Michel'

_publ_section_title
;
 (Borohydrido)(18-crown-6)potassium and
 (borohydrido)(dibenzo-18-crown-6)(tetrahydrofuran)potassium
;
_journal_coeditor_code GZ3011
_journal_issue 7
_journal_name_full 'Acta Crystallographica Section C'
_journal_page_first m275
_journal_page_last m277
_journal_paper_doi 10.1107/S0108270106016507
_journal_volume 62
_journal_year 2006
_chemical_formula_iupac '[K (B H4) (C4 H8 O) (C20 H24 O6)]'
_chemical_formula_moiety 'C24 H36 B K O7'
_chemical_formula_sum 'C24 H36 B K O7'
_chemical_formula_weight 486.44
_chemical_name_systematic
;
(borohydrido)(1,4,7,10,13,16-hexaoxa-2,3:11,12-dibenzocyclooctadeca-
2,11-diene-\k^6^<i>O</i>)(tetrahydrofuran)potassium
;
_space_group_IT_number 19
_symmetry_cell_setting orthorhombic
_symmetry_space_group_name_Hall 'P 2ac 2ab'
_symmetry_space_group_name_H-M 'P 21 21 21'
_atom_sites_solution_hydrogens geom
_atom_sites_solution_primary direct
_atom_sites_solution_secondary difmap
_audit_creation_method SHELXL97
_cell_angle_alpha 90.00
_cell_angle_beta 90.00
_cell_angle_gamma 90.00
_cell_formula_units_Z 4
_cell_length_a 9.5611(4)
_cell_length_b 9.9657(5)
_cell_length_c 26.2779(15)
_cell_measurement_reflns_used 42072
_cell_measurement_temperature 100(2)
_cell_measurement_theta_max 25.68
_cell_measurement_theta_min 2.95
_cell_volume 2503.8(2)
_computing_cell_refinement 'HKL2000 (Otwinowski & Minor, 1997)'
_computing_data_collection 'COLLECT (Nonius, 1998)'
_computing_data_reduction HKL2000
_computing_molecular_graphics 'SHELXTL (Bruker, 1999)'
_computing_publication_material 'SHELXTL and PLATON (Spek, 2003)'
_computing_structure_refinement 'SHELXL97 (Sheldrick, 1997)'
_computing_structure_solution 'SHELXS97 (Sheldrick, 1997)'
_diffrn_ambient_temperature 100(2)
_diffrn_measured_fraction_theta_full 0.997
_diffrn_measured_fraction_theta_max 0.997
_diffrn_measurement_device_type 'Nonius KappaCCD area-detector'
_diffrn_measurement_method 'two \f and two \w scans with 2\% steps'
_diffrn_radiation_monochromator graphite
_diffrn_radiation_source 'fine-focus sealed tube'
_diffrn_radiation_type MoK\a
_diffrn_radiation_wavelength 0.71073
_diffrn_reflns_av_R_equivalents 0.0601
_diffrn_reflns_av_sigmaI/netI 0.0484
_diffrn_reflns_limit_h_max 11
_diffrn_reflns_limit_h_min -11
_diffrn_reflns_limit_k_max 12
_diffrn_reflns_limit_k_min -12
_diffrn_reflns_limit_l_max 32
_diffrn_reflns_limit_l_min -31
_diffrn_reflns_number 42072
_diffrn_reflns_theta_full 25.68
_diffrn_reflns_theta_max 25.68
_diffrn_reflns_theta_min 2.95
_diffrn_standards_decay_% 0
_diffrn_standards_interval_time 0
_diffrn_standards_number 0
_exptl_absorpt_coefficient_mu 0.253
_exptl_absorpt_correction_type none
_exptl_crystal_colour colourless
_exptl_crystal_density_diffrn 1.290
_exptl_crystal_description platelet
_exptl_crystal_F_000 1040
_exptl_crystal_size_max 0.22
_exptl_crystal_size_mid 0.22
_exptl_crystal_size_min 0.10
_refine_diff_density_max 0.373
_refine_diff_density_min -0.246
_refine_ls_abs_structure_details 'Flack (1983), with how many Friedel pairs'
_refine_ls_abs_structure_Flack 0.08(6)
_refine_ls_extinction_method none
_refine_ls_goodness_of_fit_ref 1.023
_refine_ls_hydrogen_treatment constr
_refine_ls_matrix_type full
_refine_ls_number_parameters 298
_refine_ls_number_reflns 4737
_refine_ls_number_restraints 12
_refine_ls_restrained_S_all 1.061
_refine_ls_R_factor_all 0.0652
_refine_ls_R_factor_gt 0.0475
_refine_ls_shift/su_max 0.001
_refine_ls_shift/su_mean 0.000
_refine_ls_structure_factor_coef Fsqd
_refine_ls_weighting_details 'calc w = 1/[\s^2^(Fo^2^)+(0.0789P)^2^+0.4778P] where P=(Fo^2^+2Fc^2^)/3'
_refine_ls_weighting_scheme calc
_refine_ls_wR_factor_gt 0.1209
_refine_ls_wR_factor_ref 0.1289
_reflns_number_gt 3880
_reflns_number_total 4737
_reflns_threshold_expression I>2\s(I)
_cod_data_source_file gz3011.cif
_cod_data_source_block II
_cod_database_code 2015438
_cod_database_fobs_code 2015438

loop_
_symmetry_equiv_pos_as_xyz
'x, y, z'
'-x+1/2, -y, z+1/2'
'-x, y+1/2, -z+1/2'
'x+1/2, -y+1/2, -z'

loop_
_atom_site_type_symbol
_atom_site_label
_atom_site_fract_x
_atom_site_fract_y
_atom_site_fract_z
_atom_site_U_iso_or_equiv
_atom_site_adp_type
_atom_site_calc_flag
_atom_site_refinement_flags
_atom_site_occupancy
K K1 0.48320(7) 0.28874(6) 0.12717(3) 0.02955(19) Uani d . 1
B B1 0.2612(4) 0.5003(4) 0.12446(17) 0.0352(8) Uani d . 1
H H1 0.2050 0.4050 0.1106 0.042 Uiso d R 1
H H2 0.3537 0.5235 0.0979 0.042 Uiso d R 1
H H3 0.3018 0.4838 0.1652 0.042 Uiso d R 1
H H4 0.1841 0.5889 0.1241 0.042 Uiso d R 1
O O1 0.3288(2) 0.0601(2) 0.09697(8) 0.0304(5) Uani d . 1
O O2 0.4852(2) 0.1739(2) 0.02895(8) 0.0304(5) Uani d . 1
O O3 0.6682(2) 0.3849(2) 0.05380(8) 0.0316(5) Uani d . 1
O O4 0.7211(2) 0.4336(2) 0.15783(8) 0.0295(5) Uani d . 1
O O5 0.5908(2) 0.2893(2) 0.22632(8) 0.0307(5) Uani d . 1
O O6 0.3691(2) 0.1171(2) 0.19990(8) 0.0319(5) Uani d . 1
O O7 0.6876(3) 0.1048(2) 0.13417(10) 0.0439(6) Uani d . 1
C C1 0.3843(3) -0.0241(3) 0.06053(12) 0.0274(7) Uani d . 1
C C2 0.4704(3) 0.0372(3) 0.02361(12) 0.0275(7) Uani d . 1
C C3 0.5325(3) -0.0385(3) -0.01418(13) 0.0309(7) Uani d . 1
H H3A 0.5891 0.0024 -0.0384 0.037 Uiso calc R 1
C C4 0.5096(4) -0.1772(3) -0.01577(13) 0.0357(8) Uani d . 1
H H4A 0.5519 -0.2290 -0.0409 0.043 Uiso calc R 1
C C5 0.4233(3) -0.2374(3) 0.02030(13) 0.0350(8) Uani d . 1
H H5 0.4076 -0.3294 0.0190 0.042 Uiso calc R 1
C C6 0.3607(4) -0.1616(3) 0.05822(13) 0.0327(8) Uani d . 1
H H6 0.3030 -0.2027 0.0821 0.039 Uiso calc R 1
C C7 0.5719(4) 0.2405(3) -0.00785(13) 0.0334(8) Uani d . 1
H H7A 0.5294 0.2357 -0.0413 0.040 Uiso calc R 1
H H7B 0.6631 0.1981 -0.0094 0.040 Uiso calc R 1
C C8 0.5863(4) 0.3842(4) 0.00855(12) 0.0333(8) Uani d . 1
H H8A 0.6320 0.4364 -0.0178 0.040 Uiso calc R 1
H H8B 0.4949 0.4229 0.0150 0.040 Uiso calc R 1
C C9 0.6954(4) 0.5164(3) 0.07330(13) 0.0323(8) Uani d . 1
H H9A 0.6093 0.5578 0.0849 0.039 Uiso calc R 1
H H9B 0.7364 0.5726 0.0471 0.039 Uiso calc R 1
C C10 0.7954(4) 0.4996(3) 0.11698(13) 0.0333(8) Uani d . 1
H H10A 0.8750 0.4459 0.1065 0.040 Uiso calc R 1
H H10B 0.8292 0.5865 0.1282 0.040 Uiso calc R 1
C C11 0.8019(3) 0.3878(3) 0.19792(12) 0.0296(7) Uani d . 1
C C12 0.7325(3) 0.3071(3) 0.23376(12) 0.0289(7) Uani d . 1
C C13 0.8061(4) 0.2527(3) 0.27413(13) 0.0324(8) Uani d . 1
H H13 0.7612 0.1970 0.2974 0.039 Uiso calc R 1
C C14 0.9483(4) 0.2820(4) 0.27981(14) 0.0389(8) Uani d . 1
H H14 0.9979 0.2470 0.3072 0.047 Uiso calc R 1
C C15 1.0152(4) 0.3630(3) 0.24470(14) 0.0378(8) Uani d . 1
H H15 1.1096 0.3828 0.2488 0.045 Uiso calc R 1
C C16 0.9426(3) 0.4151(3) 0.20346(13) 0.0331(8) Uani d . 1
H H16 0.9886 0.4682 0.1796 0.040 Uiso calc R 1
C C17 0.5198(4) 0.2058(3) 0.26270(12) 0.0339(7) Uani d . 1
H H17A 0.5244 0.2456 0.2964 0.041 Uiso calc R 1
H H17B 0.5626 0.1176 0.2640 0.041 Uiso calc R 1
C C18 0.3708(4) 0.1952(4) 0.24542(12) 0.0335(8) Uani d . 1
H H18A 0.3144 0.1524 0.2715 0.040 Uiso calc R 1
H H18B 0.3328 0.2839 0.2389 0.040 Uiso calc R 1
C C19 0.2322(3) 0.0975(4) 0.17908(12) 0.0315(7) Uani d . 1
H H19A 0.1952 0.1815 0.1661 0.038 Uiso calc R 1
H H19B 0.1690 0.0636 0.2049 0.038 Uiso calc R 1
C C20 0.2481(3) -0.0027(4) 0.13669(12) 0.0320(8) Uani d . 1
H H20A 0.2957 -0.0824 0.1489 0.038 Uiso calc R 1
H H20B 0.1570 -0.0288 0.1238 0.038 Uiso calc R 1
C C21 0.8195(5) 0.0997(5) 0.1091(2) 0.0670(14) Uani d . 1
H H21A 0.8954 0.1162 0.1328 0.080 Uiso calc R 1
H H21B 0.8242 0.1650 0.0818 0.080 Uiso calc R 1
C C22 0.8257(5) -0.0415(6) 0.0885(2) 0.0809(16) Uani d U 1
H H22A 0.7901 -0.0454 0.0540 0.097 Uiso calc R 1
H H22B 0.9207 -0.0756 0.0890 0.097 Uiso calc R 1
C C23 0.7338(5) -0.1192(5) 0.1243(2) 0.0793(15) Uani d U 1
H H23A 0.6602 -0.1651 0.1058 0.095 Uiso calc R 1
H H23B 0.7880 -0.1851 0.1430 0.095 Uiso calc R 1
C C24 0.6735(5) -0.0167(4) 0.1596(2) 0.0618(13) Uani d . 1
H H24A 0.5758 -0.0357 0.1666 0.074 Uiso calc R 1
H H24B 0.7244 -0.0152 0.1916 0.074 Uiso calc R 1

loop_
_atom_site_aniso_label
_atom_site_aniso_U_11
_atom_site_aniso_U_22
_atom_site_aniso_U_33
_atom_site_aniso_U_12
_atom_site_aniso_U_13
_atom_site_aniso_U_23
K1 0.0320(4) 0.0308(3) 0.0258(3) -0.0017(3) 0.0015(3) 0.0012(3)
B1 0.036(2) 0.036(2) 0.034(2) 0.0040(17) -0.0013(18) -0.0024(18)
O1 0.0369(12) 0.0290(11) 0.0252(12) -0.0062(10) 0.0038(10) 0.0001(10)
O2 0.0381(12) 0.0271(11) 0.0260(11) -0.0038(10) 0.0029(10) -0.0004(9)
O3 0.0383(12) 0.0279(11) 0.0285(12) -0.0048(10) -0.0016(10) 0.0011(10)
O4 0.0292(11) 0.0357(12) 0.0235(12) -0.0038(10) 0.0021(9) 0.0017(10)
O5 0.0290(12) 0.0365(12) 0.0266(12) -0.0044(11) 0.0007(9) 0.0019(11)
O6 0.0289(12) 0.0384(13) 0.0284(12) -0.0058(11) 0.0005(10) -0.0022(10)
O7 0.0442(14) 0.0381(13) 0.0496(16) 0.0042(11) 0.0109(13) -0.0008(13)
C1 0.0263(15) 0.0312(17) 0.0247(18) -0.0008(14) -0.0049(14) 0.0003(14)
C2 0.0289(16) 0.0285(16) 0.0251(17) 0.0023(14) -0.0032(14) 0.0013(13)
C3 0.0287(16) 0.0352(18) 0.0287(17) -0.0037(15) -0.0017(15) 0.0027(14)
C4 0.0369(18) 0.0343(18) 0.0358(18) 0.0025(17) -0.0024(17) -0.0067(14)
C5 0.0392(18) 0.0267(17) 0.039(2) 0.0025(15) -0.0077(16) 0.0000(15)
C6 0.0344(18) 0.0314(17) 0.0323(19) -0.0066(15) -0.0082(15) 0.0034(15)
C7 0.0419(18) 0.0349(19) 0.0234(17) -0.0043(15) 0.0039(14) 0.0006(14)
C8 0.0405(19) 0.0343(18) 0.0250(18) -0.0088(16) 0.0006(15) 0.0048(15)
C9 0.0409(18) 0.0243(16) 0.0317(19) -0.0044(15) 0.0040(15) -0.0010(14)
C10 0.0358(18) 0.0268(16) 0.037(2) -0.0041(16) 0.0092(16) 0.0009(15)
C11 0.0289(17) 0.0301(16) 0.0299(18) 0.0034(15) -0.0016(14) -0.0045(15)
C12 0.0271(16) 0.0269(17) 0.0327(18) 0.0015(14) 0.0013(14) -0.0068(15)
C13 0.0381(19) 0.0297(17) 0.0294(18) 0.0046(15) 0.0006(15) -0.0024(14)
C14 0.041(2) 0.0362(18) 0.040(2) 0.0077(17) -0.0070(15) -0.0036(18)
C15 0.0291(17) 0.0405(19) 0.044(2) 0.0048(16) -0.0024(17) -0.0071(16)
C16 0.0328(18) 0.0328(18) 0.0336(19) -0.0007(15) 0.0049(14) -0.0050(15)
C17 0.0403(18) 0.0375(17) 0.0239(16) -0.0060(18) 0.0032(15) 0.0017(14)
C18 0.0404(18) 0.041(2) 0.0190(16) -0.0046(17) 0.0045(14) -0.0022(15)
C19 0.0289(16) 0.0399(19) 0.0258(17) -0.0045(16) 0.0024(13) -0.0004(15)
C20 0.0338(17) 0.0400(19) 0.0222(18) -0.0089(15) 0.0008(15) 0.0054(15)
C21 0.049(2) 0.069(3) 0.083(3) 0.014(2) 0.025(2) 0.024(3)
C22 0.059(2) 0.115(4) 0.068(3) 0.035(3) -0.013(2) -0.039(3)
C23 0.066(3) 0.047(2) 0.125(4) 0.007(2) -0.035(3) -0.011(3)
C24 0.050(2) 0.057(3) 0.079(4) 0.005(2) -0.007(2) 0.028(2)

loop_
_atom_type_symbol
_atom_type_description
_atom_type_scat_dispersion_real
_atom_type_scat_dispersion_imag
_atom_type_scat_source
C C 0.0033 0.0016 'International Tables Vol C Tables 4.2.6.8 and 6.1.1.4'
H H 0.0000 0.0000 'International Tables Vol C Tables 4.2.6.8 and 6.1.1.4'
B B 0.0013 0.0007 'International Tables Vol C Tables 4.2.6.8 and 6.1.1.4'
O O 0.0106 0.0060 'International Tables Vol C Tables 4.2.6.8 and 6.1.1.4'
K K 0.2009 0.2494 'International Tables Vol C Tables 4.2.6.8 and 6.1.1.4'

loop_
_geom_angle_atom_site_label_1
_geom_angle_atom_site_label_2
_geom_angle_atom_site_label_3
_geom_angle
O7 K1 O3 79.64(7)
O7 K1 O6 79.57(7)
O3 K1 O6 159.06(7)
O7 K1 O5 70.75(8)
O3 K1 O5 114.18(7)
O6 K1 O5 60.47(6)
O7 K1 O4 75.06(7)
O3 K1 O4 60.55(6)
O6 K1 O4 115.79(6)
O5 K1 O4 55.62(6)
O7 K1 O2 77.35(7)
O3 K1 O2 60.17(6)
O6 K1 O2 112.39(7)
O5 K1 O2 148.05(7)
O4 K1 O2 117.68(7)
O7 K1 O1 81.33(7)
O3 K1 O1 114.47(6)
O6 K1 O1 59.59(6)
O5 K1 O1 117.02(7)
O4 K1 O1 156.37(7)
O2 K1 O1 54.59(6)
H1 B1 H2 109.5
H1 B1 H3 109.5
H2 B1 H3 109.5
H1 B1 H4 109.5
H2 B1 H4 109.5
H3 B1 H4 109.5
C1 O1 C20 116.4(2)
C1 O1 K1 118.93(18)
C20 O1 K1 115.21(18)
C2 O2 C7 116.6(2)
C2 O2 K1 119.58(18)
C7 O2 K1 115.59(17)
C8 O3 C9 113.8(3)
C8 O3 K1 103.14(17)
C9 O3 K1 100.50(18)
C11 O4 C10 116.2(2)
C11 O4 K1 120.03(18)
C10 O4 K1 114.73(18)
C12 O5 C17 116.4(2)
C12 O5 K1 119.51(18)
C17 O5 K1 116.33(17)
C18 O6 C19 113.9(2)
C18 O6 K1 103.64(17)
C19 O6 K1 100.34(18)
C24 O7 C21 106.1(3)
C24 O7 K1 123.8(2)
C21 O7 K1 129.6(2)
O1 C1 C6 124.6(3)
O1 C1 C2 116.0(3)
C6 C1 C2 119.4(3)
O2 C2 C3 124.7(3)
O2 C2 C1 114.7(3)
C3 C2 C1 120.6(3)
C2 C3 C4 119.6(3)
C2 C3 H3A 120.2
C4 C3 H3A 120.2
C5 C4 C3 119.8(3)
C5 C4 H4A 120.1
C3 C4 H4A 120.1
C6 C5 C4 120.7(3)
C6 C5 H5 119.7
C4 C5 H5 119.7
C5 C6 C1 119.9(3)
C5 C6 H6 120.0
C1 C6 H6 120.0
O2 C7 C8 107.5(3)
O2 C7 H7A 110.2
C8 C7 H7A 110.2
O2 C7 H7B 110.2
C8 C7 H7B 110.2
H7A C7 H7B 108.5
O3 C8 C7 107.1(3)
O3 C8 H8A 110.3
C7 C8 H8A 110.3
O3 C8 H8B 110.3
C7 C8 H8B 110.3
H8A C8 H8B 108.5
O3 C9 C10 106.7(3)
O3 C9 H9A 110.4
C10 C9 H9A 110.4
O3 C9 H9B 110.4
C10 C9 H9B 110.4
H9A C9 H9B 108.6
O4 C10 C9 107.7(3)
O4 C10 H10A 110.2
C9 C10 H10A 110.2
O4 C10 H10B 110.2
C9 C10 H10B 110.2
H10A C10 H10B 108.5
C16 C11 O4 124.0(3)
C16 C11 C12 120.1(3)
O4 C11 C12 115.8(3)
O5 C12 C13 123.9(3)
O5 C12 C11 116.2(3)
C13 C12 C11 119.9(3)
C12 C13 C14 119.6(3)
C12 C13 H13 120.2
C14 C13 H13 120.2
C15 C14 C13 120.0(3)
C15 C14 H14 120.0
C13 C14 H14 120.0
C14 C15 C16 120.5(3)
C14 C15 H15 119.7
C16 C15 H15 119.7
C11 C16 C15 119.7(3)
C11 C16 H16 120.1
C15 C16 H16 120.1
O5 C17 C18 106.7(3)
O5 C17 H17A 110.4
C18 C17 H17A 110.4
O5 C17 H17B 110.4
C18 C17 H17B 110.4
H17A C17 H17B 108.6
O6 C18 C17 107.6(3)
O6 C18 H18A 110.2
C17 C18 H18A 110.2
O6 C18 H18B 110.2
C17 C18 H18B 110.2
H18A C18 H18B 108.5
O6 C19 C20 106.3(3)
O6 C19 H19A 110.5
C20 C19 H19A 110.5
O6 C19 H19B 110.5
C20 C19 H19B 110.5
H19A C19 H19B 108.7
O1 C20 C19 107.6(3)
O1 C20 H20A 110.2
C19 C20 H20A 110.2
O1 C20 H20B 110.2
C19 C20 H20B 110.2
H20A C20 H20B 108.5
O7 C21 C22 103.6(4)
O7 C21 H21A 111.0
C22 C21 H21A 111.0
O7 C21 H21B 111.0
C22 C21 H21B 111.0
H21A C21 H21B 109.0
C23 C22 C21 103.5(4)
C23 C22 H22A 111.1
C21 C22 H22A 111.1
C23 C22 H22B 111.1
C21 C22 H22B 111.1
H22A C22 H22B 109.0
C24 C23 C22 105.2(4)
C24 C23 H23A 110.7
C22 C23 H23A 110.7
C24 C23 H23B 110.7
C22 C23 H23B 110.7
H23A C23 H23B 108.8
O7 C24 C23 105.0(4)
O7 C24 H24A 110.7
C23 C24 H24A 110.7
O7 C24 H24B 110.7
C23 C24 H24B 110.7
H24A C24 H24B 108.8

loop_
_geom_bond_atom_site_label_1
_geom_bond_atom_site_label_2
_geom_bond_distance
_geom_bond_publ_flag
K1 O1 2.829(2) yes
K1 O2 2.823(2) yes
K1 O3 2.786(2) yes
K1 O4 2.812(2) yes
K1 O5 2.801(2) yes
K1 O6 2.787(2) yes
K1 O7 2.686(3) yes
K1 B1 2.993(4) ?
K1 H1 2.9331 ?
K1 H2 2.7566 ?
K1 H3 2.7899 ?
B1 H1 1.1501 ?
B1 H2 1.1501 ?
B1 H3 1.1499 ?
B1 H4 1.1501 ?
O1 C1 1.379(4) ?
O1 C20 1.441(4) ?
O2 C2 1.376(4) ?
O2 C7 1.437(4) ?
O3 C8 1.424(4) ?
O3 C9 1.431(4) ?
O4 C11 1.384(4) ?
O4 C10 1.446(4) ?
O5 C12 1.380(4) ?
O5 C17 1.438(4) ?
O6 C18 1.427(4) ?
O6 C19 1.432(4) ?
O7 C24 1.390(5) ?
O7 C21 1.424(5) ?
C1 C6 1.390(4) ?
C1 C2 1.411(5) ?
C2 C3 1.381(5) ?
C3 C4 1.400(4) ?
C3 H3A 0.9300 ?
C4 C5 1.392(5) ?
C4 H4A 0.9300 ?
C5 C6 1.386(5) ?
C5 H5 0.9300 ?
C6 H6 0.9300 ?
C7 C8 1.502(5) ?
C7 H7A 0.9700 ?
C7 H7B 0.9700 ?
C8 H8A 0.9700 ?
C8 H8B 0.9700 ?
C9 C10 1.503(5) ?
C9 H9A 0.9700 ?
C9 H9B 0.9700 ?
C10 H10A 0.9700 ?
C10 H10B 0.9700 ?
C11 C16 1.381(5) ?
C11 C12 1.405(5) ?
C12 C13 1.383(5) ?
C13 C14 1.399(5) ?
C13 H13 0.9300 ?
C14 C15 1.383(5) ?
C14 H14 0.9300 ?
C15 C16 1.387(5) ?
C15 H15 0.9300 ?
C16 H16 0.9300 ?
C17 C18 1.499(5) ?
C17 H17A 0.9700 ?
C17 H17B 0.9700 ?
C18 H18A 0.9700 ?
C18 H18B 0.9700 ?
C19 C20 1.504(5) ?
C19 H19A 0.9700 ?
C19 H19B 0.9700 ?
C20 H20A 0.9700 ?
C20 H20B 0.9700 ?
C21 C22 1.508(7) ?
C21 H21A 0.9700 ?
C21 H21B 0.9700 ?
C22 C23 1.503(7) ?
C22 H22A 0.9700 ?
C22 H22B 0.9700 ?
C23 C24 1.496(7) ?
C23 H23A 0.9700 ?
C23 H23B 0.9700 ?
C24 H24A 0.9700 ?
C24 H24B 0.9700 ?
